data_4307413
loop_
_publ_author_name
'Fabio Marchetti'
'Fabio Marchetti'
'Bernardo Melai'
'Guido Pampaloni'
'Stefano Zacchini'

_publ_section_title
;
Synthesis and Reactivity of Haloacetato Derivatives of Iron(II) Including
the Crystal and the Molecular Structure of [Fe(CF3COOH)2(\m-CF3COO)2]n
;
_journal_name_full 'Inorganic Chemistry'
_journal_page_first 3378
_journal_page_last 3384
_journal_paper_doi 10.1021/ic061903h
_journal_volume 46
_journal_year 2007
_chemical_formula_moiety 'C24 H24 Cl18 Fe3 O16'
_chemical_formula_sum 'C24 H24 Cl18 Fe3 O16'
_chemical_formula_weight 1374.08
_chemical_name_systematic
;
Tris(N,N-tetrahydrofurane)(\m~3~-oxo)
hexakis(\m~2~-trichloroacetate)diiron(iii)iron(ii)
;
_space_group_IT_number 166
_symmetry_cell_setting trigonal
_symmetry_space_group_name_Hall '-R 3 2"'
_symmetry_space_group_name_H-M 'R -3 m :H'
_atom_sites_solution_hydrogens geom
_atom_sites_solution_primary direct
_atom_sites_solution_secondary difmap
_audit_creation_method SHELXL-97
_cell_angle_alpha 90.00
_cell_angle_beta 90.00
_cell_angle_gamma 120.00
_cell_formula_units_Z 6
_cell_length_a 18.3606(5)
_cell_length_b 18.3606(5)
_cell_length_c 26.0896(9)
_cell_measurement_reflns_used 315
_cell_measurement_temperature 293(2)
_cell_measurement_theta_max 23.15
_cell_measurement_theta_min 2.01
_cell_volume 7616.8(4)
_computing_cell_refinement 'Bruker XSCANS'
_computing_data_collection 'Bruker XSCANS'
_computing_data_reduction 'Bruker SHELXTL'
_computing_molecular_graphics 'Bruker SHELXTL'
_computing_publication_material 'WINGX-1.64 (Farrugia, 2001)'
_computing_structure_refinement 'SHELXL-97 (Sheldrick, 1997)'
_computing_structure_solution 'SHELXS-97 (Sheldrick, 1997)'
_diffrn_ambient_temperature 293(2)
_diffrn_measured_fraction_theta_full 1.000
_diffrn_measured_fraction_theta_max 1.000
_diffrn_measurement_device_type 'Bruker P4'
_diffrn_measurement_method '2\q/\w scans'
_diffrn_radiation_monochromator graphite
_diffrn_radiation_source 'sealed tube'
_diffrn_radiation_type MoK\a
_diffrn_radiation_wavelength 0.71073
_diffrn_reflns_av_R_equivalents 0.0793
_diffrn_reflns_av_sigmaI/netI 0.0327
_diffrn_reflns_limit_h_max 25
_diffrn_reflns_limit_h_min -25
_diffrn_reflns_limit_k_max 25
_diffrn_reflns_limit_k_min -25
_diffrn_reflns_limit_l_max 36
_diffrn_reflns_limit_l_min -36
_diffrn_reflns_number 33624
_diffrn_reflns_theta_full 30.03
_diffrn_reflns_theta_max 30.03
_diffrn_reflns_theta_min 1.50
_diffrn_standards_interval_count 97
_diffrn_standards_number 3
_exptl_absorpt_coefficient_mu 1.850
_exptl_absorpt_correction_T_max 0.645
_exptl_absorpt_correction_T_min 0.538
_exptl_absorpt_correction_type empirical
_exptl_crystal_colour Black
_exptl_crystal_density_diffrn 1.797
_exptl_crystal_density_method 'not measured'
_exptl_crystal_description Prism
_exptl_crystal_F_000 4080
_exptl_crystal_size_max 0.43
_exptl_crystal_size_mid 0.28
_exptl_crystal_size_min 0.22
_refine_diff_density_max 0.590
_refine_diff_density_min -0.434
_refine_diff_density_rms 0.086
_refine_ls_extinction_coef 0.00015(12)
_refine_ls_extinction_expression Fc^*^=kFc[1+0.001xFc^2^\l^3^/sin(2\q)]^-1/4^
_refine_ls_extinction_method SHELXL
_refine_ls_goodness_of_fit_ref 1.013
_refine_ls_hydrogen_treatment constr
_refine_ls_matrix_type full
_refine_ls_number_parameters 121
_refine_ls_number_reflns 2704
_refine_ls_number_restraints 9
_refine_ls_restrained_S_all 1.016
_refine_ls_R_factor_all 0.1186
_refine_ls_R_factor_gt 0.0614
_refine_ls_shift/su_max 0.007
_refine_ls_shift/su_mean 0.001
_refine_ls_structure_factor_coef Fsqd
_refine_ls_weighting_details 'calc w=1/[\s^2^(Fo^2^)+(0.1193P)^2^+19.2374P] where P=(Fo^2^+2Fc^2^)/3'
_refine_ls_weighting_scheme calc
_refine_ls_wR_factor_gt 0.1825
_refine_ls_wR_factor_ref 0.2343
_reflns_number_gt 1393
_reflns_number_total 2704
_reflns_threshold_expression >2sigma(I)
_cod_data_source_file ic061903hsi20061005_084356.cif
_cod_data_source_block fetri1
_cod_depositor_comments
;
The following automatic conversions were performed:
'_symmetry_cell_setting' value 'Trigonal' changed to 'trigonal' according
to '/home/saulius/struct/CIF-dictionaries/cif_core.dic' dictionary named
'cif_core.dic' version 2.4.1 from 2010-06-29.

Automatic conversion script
Id: cif_fix_enum 1527 2010-12-29 10:47:43Z saulius 
;
_cod_original_sg_symbol_H-M 'R -3 m'
_cod_database_code 4307413

loop_
_symmetry_equiv_pos_as_xyz
'x, y, z'
'-y, x-y, z'
'y, x, -z'
'-x+y, -x, z'
'-x, -x+y, -z'
'x-y, -y, -z'
'x+2/3, y+1/3, z+1/3'
'-y+2/3, x-y+1/3, z+1/3'
'y+2/3, x+1/3, -z+1/3'
'-x+y+2/3, -x+1/3, z+1/3'
'-x+2/3, -x+y+1/3, -z+1/3'
'x-y+2/3, -y+1/3, -z+1/3'
'x+1/3, y+2/3, z+2/3'
'-y+1/3, x-y+2/3, z+2/3'
'y+1/3, x+2/3, -z+2/3'
'-x+y+1/3, -x+2/3, z+2/3'
'-x+1/3, -x+y+2/3, -z+2/3'
'x-y+1/3, -y+2/3, -z+2/3'
'-x, -y, -z'
'y, -x+y, -z'
'-y, -x, z'
'x-y, x, -z'
'x, x-y, z'
'-x+y, y, z'
'-x+2/3, -y+1/3, -z+1/3'
'y+2/3, -x+y+1/3, -z+1/3'
'-y+2/3, -x+1/3, z+1/3'
'x-y+2/3, x+1/3, -z+1/3'
'x+2/3, x-y+1/3, z+1/3'
'-x+y+2/3, y+1/3, z+1/3'
'-x+1/3, -y+2/3, -z+2/3'
'y+1/3, -x+y+2/3, -z+2/3'
'-y+1/3, -x+2/3, z+2/3'
'x-y+1/3, x+2/3, -z+2/3'
'x+1/3, x-y+2/3, z+2/3'
'-x+y+1/3, y+2/3, z+2/3'

loop_
_atom_site_label
_atom_site_type_symbol
_atom_site_fract_x
_atom_site_fract_y
_atom_site_fract_z
_atom_site_U_iso_or_equiv
_atom_site_adp_type
_atom_site_occupancy
_atom_site_symmetry_multiplicity
_atom_site_calc_flag
_atom_site_refinement_flags
_atom_site_disorder_assembly
_atom_site_disorder_group
Fe Fe 0.06003(3) 0.12006(5) 0.22648(3) 0.0573(3) Uani 1 2 d S . .
O1 O 0.0000 0.0000 0.2273(2) 0.0486(14) Uani 1 6 d S . .
O2 O 0.1437(2) 0.1325(2) 0.28307(12) 0.0737(9) Uani 1 1 d . . .
C1 C 0.1629(4) 0.08145(19) 0.2997(2) 0.0602(14) Uani 1 2 d S . .
C2 C 0.2154(4) 0.1077(2) 0.3499(3) 0.078(2) Uani 1 2 d S . .
Cl1 Cl 0.14072(14) 0.07036(7) 0.40031(7) 0.0928(7) Uani 1 2 d S . .
Cl2 Cl 0.27948(13) 0.21606(13) 0.35471(7) 0.1400(10) Uani 1 1 d . . .
O3 O 0.1418(2) 0.1309(2) 0.16984(14) 0.0824(10) Uani 1 1 d . . .
C3 C 0.1600(5) 0.0800(2) 0.1527(2) 0.0756(19) Uani 1 2 d S . .
C4 C 0.2116(7) 0.1058(3) 0.1015(3) 0.107(3) Uani 1 2 d S . .
Cl3A Cl 0.3032(3) 0.0964(6) 0.1117(2) 0.200(3) Uani 0.50 1 d P . .
Cl4A Cl 0.2405(6) 0.2024(4) 0.0820(2) 0.194(3) Uani 0.50 1 d P . .
Cl5A Cl 0.1554(5) 0.0326(4) 0.05598(15) 0.206(4) Uani 0.50 1 d P . .
O4 O 0.12591(15) 0.2518(3) 0.2240(2) 0.0913(16) Uani 1 2 d SD . .
C5A C 0.1523(5) 0.3046(11) 0.2679(5) 0.114(6) Uiso 0.46 2 d SPD A 1
H5A1 H 0.1900 0.2942 0.2886 0.137 Uiso 0.23 1 calc PR A 1
H5A2 H 0.1042 0.2942 0.2886 0.137 Uiso 0.23 1 calc PR A 1
C6A C 0.1979(7) 0.3957(13) 0.2478(9) 0.152(10) Uiso 0.46 2 d SPD A 1
H6A1 H 0.1698 0.4252 0.2600 0.182 Uiso 0.23 1 calc PR A 1
H6A2 H 0.2554 0.4252 0.2600 0.182 Uiso 0.23 1 calc PR A 1
C7A C 0.1968(6) 0.3935(12) 0.1892(9) 0.135(9) Uiso 0.46 2 d SPD A 1
H7A1 H 0.1673 0.4206 0.1754 0.163 Uiso 0.23 1 calc PR A 1
H7A2 H 0.2534 0.4206 0.1754 0.163 Uiso 0.23 1 calc PR A 1
C8A C 0.1499(5) 0.2997(10) 0.1778(4) 0.113(6) Uiso 0.46 2 d SPD A 1
H8A1 H 0.1001 0.2856 0.1578 0.136 Uiso 0.23 1 calc PR A 1
H8A2 H 0.1856 0.2856 0.1578 0.136 Uiso 0.23 1 calc PR A 1
C5B C 0.2152(6) 0.3019(11) 0.2281(8) 0.172(7) Uiso 0.54 1 d PD A 2
H5B1 H 0.2429 0.2749 0.2116 0.207 Uiso 0.54 1 calc PR A 2
H5B2 H 0.2331 0.3136 0.2636 0.207 Uiso 0.54 1 calc PR A 2
C6B C 0.2324(7) 0.3814(13) 0.1998(8) 0.191(9) Uiso 0.54 1 d PD . 2
H6B1 H 0.2536 0.3860 0.1632 0.229 Uiso 0.54 1 d P B 2
H6B2 H 0.2779 0.4346 0.2160 0.229 Uiso 0.54 1 d P C 2

loop_
_atom_site_aniso_label
_atom_site_aniso_U_11
_atom_site_aniso_U_22
_atom_site_aniso_U_33
_atom_site_aniso_U_23
_atom_site_aniso_U_13
_atom_site_aniso_U_12
Fe 0.0643(5) 0.0582(5) 0.0474(5) 0.0046(3) 0.00232(17) 0.0291(3)
O1 0.054(2) 0.054(2) 0.039(3) 0.000 0.000 0.0268(11)
O2 0.077(2) 0.0640(19) 0.072(2) -0.0062(15) -0.0213(16) 0.0297(17)
C1 0.053(3) 0.072(3) 0.050(3) -0.0014(12) -0.003(2) 0.0265(16)
C2 0.060(4) 0.105(4) 0.055(3) -0.0029(15) -0.006(3) 0.0301(19)
Cl1 0.0867(13) 0.1192(13) 0.0618(10) 0.0046(4) 0.0093(9) 0.0433(6)
Cl2 0.1089(13) 0.1198(14) 0.0969(12) -0.0138(10) -0.0253(10) -0.0137(11)
O3 0.092(2) 0.075(2) 0.073(2) 0.0160(18) 0.0288(18) 0.037(2)
C3 0.077(5) 0.093(4) 0.052(3) 0.0072(16) 0.014(3) 0.038(2)
C4 0.120(7) 0.128(6) 0.070(5) 0.020(2) 0.040(5) 0.060(4)
Cl3A 0.121(4) 0.344(10) 0.137(4) 0.034(5) 0.060(3) 0.119(5)
Cl4A 0.291(9) 0.137(4) 0.118(4) 0.065(3) 0.113(5) 0.079(5)
Cl5A 0.270(7) 0.198(6) 0.063(2) -0.022(2) 0.020(3) 0.051(5)
O4 0.107(3) 0.056(3) 0.094(4) 0.009(3) 0.0045(13) 0.0279(13)

loop_
_atom_type_symbol
_atom_type_description
_atom_type_scat_dispersion_real
_atom_type_scat_dispersion_imag
_atom_type_scat_source
C C 0.0033 0.0016 'International Tables Vol C Tables 4.2.6.8 and 6.1.1.4'
H H 0.0000 0.0000 'International Tables Vol C Tables 4.2.6.8 and 6.1.1.4'
Cl Cl 0.1484 0.1585 'International Tables Vol C Tables 4.2.6.8 and 6.1.1.4'
O O 0.0106 0.0060 'International Tables Vol C Tables 4.2.6.8 and 6.1.1.4'
Fe Fe 0.3463 0.8444 'International Tables Vol C Tables 4.2.6.8 and 6.1.1.4'

loop_
_geom_angle_atom_site_label_1
_geom_angle_atom_site_label_2
_geom_angle_atom_site_label_3
_geom_angle
_geom_angle_site_symmetry_1
_geom_angle_site_symmetry_3
_geom_angle_publ_flag
O1 Fe O3 95.29(17) . 24 ?
O1 Fe O3 95.29(17) . . ?
O3 Fe O3 86.6(2) 24 . ?
O1 Fe O2 95.08(16) . . ?
O3 Fe O2 169.63(15) 24 . ?
O3 Fe O2 92.11(16) . . ?
O1 Fe O2 95.08(16) . 24 ?
O3 Fe O2 92.10(16) 24 24 ?
O3 Fe O2 169.63(15) . 24 ?
O2 Fe O2 87.3(2) . 24 ?
O1 Fe O4 178.9(2) . . ?
O3 Fe O4 83.91(15) 24 . ?
O3 Fe O4 83.91(15) . . ?
O2 Fe O4 85.73(15) . . ?
O2 Fe O4 85.73(15) 24 . ?
Fe O1 Fe 119.988(8) . 4 ?
Fe O1 Fe 119.988(8) . 2 ?
Fe O1 Fe 119.988(8) 4 2 ?
C1 O2 Fe 130.4(3) . . ?
O2 C1 O2 129.0(6) 23 . ?
O2 C1 C2 115.5(3) 23 . ?
O2 C1 C2 115.5(3) . . ?
C1 C2 Cl2 112.1(3) . . ?
C1 C2 Cl2 112.1(3) . 23 ?
Cl2 C2 Cl2 107.5(4) . 23 ?
C1 C2 Cl1 105.4(5) . . ?
Cl2 C2 Cl1 109.9(3) . . ?
Cl2 C2 Cl1 109.9(3) 23 . ?
C3 O3 Fe 131.1(4) . . ?
O3 C3 O3 128.4(6) 23 . ?
O3 C3 C4 115.8(3) 23 . ?
O3 C3 C4 115.8(3) . . ?
C3 C4 Cl4A 114.0(3) . 23 ?
C3 C4 Cl4A 114.0(3) . . ?
Cl4A C4 Cl4A 131.2(6) 23 . ?
C3 C4 Cl5A 108.6(6) . . ?
Cl4A C4 Cl5A 59.3(4) 23 . ?
Cl4A C4 Cl5A 112.0(7) . . ?
C3 C4 Cl5A 108.6(6) . 23 ?
Cl4A C4 Cl5A 112.0(7) 23 23 ?
Cl4A C4 Cl5A 59.3(4) . 23 ?
Cl5A C4 Cl5A 58.2(7) . 23 ?
C3 C4 Cl3A 107.4(6) . . ?
Cl4A C4 Cl3A 46.1(4) 23 . ?
Cl4A C4 Cl3A 109.6(7) . . ?
Cl5A C4 Cl3A 104.8(5) . . ?
Cl5A C4 Cl3A 143.6(5) 23 . ?
C3 C4 Cl3A 107.4(6) . 23 ?
Cl4A C4 Cl3A 109.6(7) 23 23 ?
Cl4A C4 Cl3A 46.1(4) . 23 ?
Cl5A C4 Cl3A 143.6(5) . 23 ?
Cl5A C4 Cl3A 104.8(5) 23 23 ?
Cl3A C4 Cl3A 68.8(8) . 23 ?
Cl4A Cl3A C4 61.6(4) 23 . ?
Cl4A Cl3A Cl3A 111.4(5) 23 23 ?
C4 Cl3A Cl3A 55.6(4) . 23 ?
Cl3A Cl4A C4 72.4(6) 23 . ?
Cl3A Cl4A Cl5A 133.2(7) 23 23 ?
C4 Cl4A Cl5A 61.7(5) . 23 ?
Cl5A Cl5A Cl4A 114.2(4) 23 23 ?
Cl5A Cl5A C4 60.9(4) 23 . ?
Cl4A Cl5A C4 59.0(4) 23 . ?
C5A O4 C8A 111.5(8) . . ?
C5A O4 C5B 67.1(9) . . ?
C8A O4 C5B 76.4(9) . . ?
C5A O4 C5B 67.1(9) . 24 ?
C8A O4 C5B 76.4(9) . 24 ?
C5B O4 C5B 111.5(17) . 24 ?
C5A O4 Fe 124.5(8) . . ?
C8A O4 Fe 124.0(8) . . ?
C5B O4 Fe 123.7(8) . . ?
C5B O4 Fe 123.7(8) 24 . ?
O4 C5A C6A 106.3(13) . . ?
O4 C5A H5A1 110.5 . . ?
C6A C5A H5A1 110.5 . . ?
O4 C5A H5A2 110.5 . . ?
C6A C5A H5A2 110.5 . . ?
H5A1 C5A H5A2 108.7 . . ?
C7A C6A C5A 108.6(19) . . ?
C7A C6A H6A1 110.0 . . ?
C5A C6A H6A1 110.0 . . ?
C7A C6A H6A2 110.0 . . ?
C5A C6A H6A2 110.0 . . ?
H6A1 C6A H6A2 108.3 . . ?
C7A C6A H6B2 57.6 . . ?
C5A C6A H6B2 124.7 . . ?
H6A1 C6A H6B2 125.3 . . ?
H6A2 C6A H6B2 52.4 . . ?
C8A C7A C6A 102.6(18) . . ?
C8A C7A H7A1 111.3 . . ?
C6A C7A H7A1 111.3 . . ?
C8A C7A H7A2 111.3 . . ?
C6A C7A H7A2 111.3 . . ?
H7A1 C7A H7A2 109.2 . . ?
C8A C7A H6B1 79.0 . . ?
C6A C7A H6B1 121.4 . . ?
H7A1 C7A H6B1 122.7 . . ?
H7A2 C7A H6B1 32.3 . . ?
C8A C7A H6B2 122.0 . . ?
C6A C7A H6B2 60.9 . . ?
H7A1 C7A H6B2 126.7 . . ?
H7A2 C7A H6B2 50.3 . . ?
H6B1 C7A H6B2 69.1 . . ?
O4 C8A C7A 111.0(13) . . ?
O4 C8A H8A1 109.4 . . ?
C7A C8A H8A1 109.4 . . ?
O4 C8A H8A2 109.4 . . ?
C7A C8A H8A2 109.4 . . ?
H8A1 C8A H8A2 108.0 . . ?
O4 C5B C6B 101.7(13) . . ?
O4 C5B H5B1 111.4 . . ?
C6B C5B H5B1 111.4 . . ?
O4 C5B H5B2 111.4 . . ?
C6B C5B H5B2 111.4 . . ?
H5B1 C5B H5B2 109.3 . . ?
C5B C6B C6B 105.8(6) . 24 ?
C5B C6B H6B1 114.9 . . ?
C6B C6B H6B1 109.9 24 . ?
C5B C6B H6B2 113.7 . . ?
C6B C6B H6B2 110.1 24 . ?
H6B1 C6B H6B2 102.5 . . ?

loop_
_geom_bond_atom_site_label_1
_geom_bond_atom_site_label_2
_geom_bond_distance
_geom_bond_site_symmetry_2
_geom_bond_publ_flag
Fe O1 1.9092(9) . ?
Fe O3 2.044(3) 24 ?
Fe O3 2.044(3) . ?
Fe O2 2.059(3) . ?
Fe O2 2.059(3) 24 ?
Fe O4 2.096(5) . ?
O1 Fe 1.9092(9) 4 ?
O1 Fe 1.9092(9) 2 ?
O2 C1 1.235(4) . ?
C1 O2 1.235(4) 23 ?
C1 C2 1.553(8) . ?
C2 Cl2 1.737(4) . ?
C2 Cl2 1.737(4) 23 ?
C2 Cl1 1.771(7) . ?
O3 C3 1.223(4) . ?
C3 O3 1.223(4) 23 ?
C3 C4 1.568(10) . ?
C4 Cl4A 1.656(6) 23 ?
C4 Cl4A 1.656(6) . ?
C4 Cl5A 1.702(11) . ?
C4 Cl5A 1.702(11) 23 ?
C4 Cl3A 1.795(11) . ?
C4 Cl3A 1.795(11) 23 ?
Cl3A Cl4A 1.356(10) 23 ?
Cl3A Cl3A 2.029(19) 23 ?
Cl4A Cl3A 1.356(10) 23 ?
Cl4A Cl5A 1.661(10) 23 ?
Cl5A Cl5A 1.655(16) 23 ?
Cl5A Cl4A 1.661(10) 23 ?
O4 C5A 1.418(9) . ?
O4 C8A 1.426(9) . ?
O4 C5B 1.427(9) . ?
O4 C5B 1.427(9) 24 ?
C5A C6A 1.542(10) . ?
C5A H5A1 0.9700 . ?
C5A H5A2 0.9700 . ?
C6A C7A 1.527(10) . ?
C6A H6A1 0.9700 . ?
C6A H6A2 0.9700 . ?
C6A H6B2 1.5187 . ?
C7A C8A 1.521(10) . ?
C7A H7A1 0.9700 . ?
C7A H7A2 0.9700 . ?
C7A H6B1 1.3083 . ?
C7A H6B2 1.4663 . ?
C8A H8A1 0.9700 . ?
C8A H8A2 0.9700 . ?
C5B C6B 1.521(10) . ?
C5B H5B1 0.9700 . ?
C5B H5B2 0.9700 . ?
C6B C6B 1.532(10) 24 ?
C6B H6B1 1.0188 . ?
C6B H6B2 1.0057 . ?
